data_4064059
loop_
_publ_author_name
'Vicente, Jos\'e'
'Gonz\'alez-Herrero, Pablo'
'Frutos-Pedre\~no, Roberto'
'Chicote, Mar\'ia-Teresa'
'Jones, Peter G.'
'Bautista, Delia'

_publ_section_title
;
 Synthesis and Reactivity of Ortho-Palladated Phenylacetamides.
 Intramolecular C&#x2212;N vs C&#x2212;O Reductive Coupling after CO or
 XyNC Insertion into the Pd&#x2212;C Bond. Synthesis of Isoquinoline- and
 Isocoumarin-Based Heterocycles
;
_journal_issue 5
_journal_name_full Organometallics
_journal_page_first 1079
_journal_paper_doi 10.1021/om101110s
_journal_volume 30
_journal_year 2011
_chemical_formula_sum 'C36 H43 I N4 O Pd'
_chemical_formula_weight 781.04
_chemical_name_systematic
; 
 ? 
;
_space_group_IT_number 15
_symmetry_cell_setting monoclinic
_symmetry_space_group_name_Hall '-C 2yc'
_symmetry_space_group_name_H-M 'C 1 2/c 1'
_atom_sites_solution_hydrogens geom
_atom_sites_solution_primary direct
_atom_sites_solution_secondary difmap
_audit_creation_method SHELXL-97
_cell_angle_alpha 90.00
_cell_angle_beta 118.671(2)
_cell_angle_gamma 90.00
_cell_formula_units_Z 8
_cell_length_a 31.3723(16)
_cell_length_b 12.4240(6)
_cell_length_c 21.9332(11)
_cell_measurement_reflns_used 6704
_cell_measurement_temperature 100(2)
_cell_measurement_theta_max 28.06
_cell_measurement_theta_min 2.26
_cell_volume 7500.7(7)
_computing_cell_refinement 'Bruker SAINT'
_computing_data_collection 'Bruker SMART'
_computing_data_reduction 'Bruker SAINT'
_computing_molecular_graphics 'Bruker ShelxTL'
_computing_publication_material 'Bruker ShelxTL'
_computing_structure_refinement 'SHELXL-97 (Sheldrick, 1997)'
_computing_structure_solution 'SHELXS-97 (Sheldrick, 1990)'
_diffrn_ambient_temperature 100(2)
_diffrn_detector_area_resol_mean 8.26
_diffrn_measured_fraction_theta_full 1.000
_diffrn_measured_fraction_theta_max 0.942
_diffrn_measurement_device_type 'Bruker SMART APEX CCD'
_diffrn_measurement_method \w-scan
_diffrn_radiation_monochromator graphite
_diffrn_radiation_source 'fine-focus sealed tube'
_diffrn_radiation_type MoK\a
_diffrn_radiation_wavelength 0.71073
_diffrn_reflns_av_R_equivalents 0.0258
_diffrn_reflns_av_sigmaI/netI 0.0231
_diffrn_reflns_limit_h_max 39
_diffrn_reflns_limit_h_min -41
_diffrn_reflns_limit_k_max 16
_diffrn_reflns_limit_k_min -16
_diffrn_reflns_limit_l_max 29
_diffrn_reflns_limit_l_min -29
_diffrn_reflns_number 42327
_diffrn_reflns_theta_full 26.00
_diffrn_reflns_theta_max 28.20
_diffrn_reflns_theta_min 1.80
_exptl_absorpt_coefficient_mu 1.348
_exptl_absorpt_correction_T_max 0.8659
_exptl_absorpt_correction_T_min 0.7399
_exptl_absorpt_correction_type multi-scan
_exptl_absorpt_process_details SADABS
_exptl_crystal_colour yellow
_exptl_crystal_density_diffrn 1.383
_exptl_crystal_density_method 'not measured'
_exptl_crystal_description prism
_exptl_crystal_F_000 3152
_exptl_crystal_size_max 0.26
_exptl_crystal_size_mid 0.24
_exptl_crystal_size_min 0.11
_platon_squeeze_details
;
;
_refine_diff_density_max 0.969
_refine_diff_density_min -0.325
_refine_diff_density_rms 0.083
_refine_ls_extinction_method none
_refine_ls_goodness_of_fit_ref 1.055
_refine_ls_hydrogen_treatment 'NH free with DFix, rigid methyls, others riding'
_refine_ls_matrix_type full
_refine_ls_number_parameters 401
_refine_ls_number_reflns 8713
_refine_ls_number_restraints 1
_refine_ls_restrained_S_all 1.055
_refine_ls_R_factor_all 0.0304
_refine_ls_R_factor_gt 0.0268
_refine_ls_shift/su_max 0.002
_refine_ls_shift/su_mean 0.000
_refine_ls_structure_factor_coef Fsqd
_refine_ls_weighting_details 'calc w=1/[\s^2^(Fo^2^)+(0.0387P)^2^+7.9853P] where P=(Fo^2^+2Fc^2^)/3'
_refine_ls_weighting_scheme calc
_refine_ls_wR_factor_gt 0.0686
_refine_ls_wR_factor_ref 0.0701
_reflns_number_gt 7862
_reflns_number_total 8713
_reflns_threshold_expression >2sigma(I)
_cod_data_source_file om101110s_si_003.cif
_cod_data_source_block rfa37cssq
_cod_original_cell_volume 7500.7(6)
_cod_original_sg_symbol_H-M 'C 2/c'
_cod_database_code 4064059

loop_
_symmetry_equiv_pos_as_xyz
'x, y, z'
'-x, y, -z+1/2'
'x+1/2, y+1/2, z'
'-x+1/2, y+1/2, -z+1/2'
'-x, -y, -z'
'x, -y, z-1/2'
'-x+1/2, -y+1/2, -z'
'x+1/2, -y+1/2, z-1/2'

loop_
_atom_site_label
_atom_site_type_symbol
_atom_site_fract_x
_atom_site_fract_y
_atom_site_fract_z
_atom_site_U_iso_or_equiv
_atom_site_adp_type
_atom_site_occupancy
_atom_site_symmetry_multiplicity
_atom_site_calc_flag
_atom_site_refinement_flags
Pd1 Pd 0.241243(5) 0.981154(12) 0.132908(7) 0.01881(5) Uani 1 1 d .
I1 I 0.181264(5) 1.135892(11) 0.070830(7) 0.02755(5) Uani 1 1 d .
N1 N 0.30016(6) 0.88223(13) 0.19563(9) 0.0198(3) Uani 1 1 d .
N2 N 0.29384(6) 1.02610(14) 0.10078(9) 0.0220(3) Uani 1 1 d .
N3 N 0.15555(6) 0.85613(15) 0.10322(9) 0.0240(4) Uani 1 1 d .
N4 N 0.09851(7) 0.7144(2) 0.14210(11) 0.0404(5) Uani 1 1 d D
H04 H 0.1082(10) 0.7600(19) 0.1245(14) 0.042(8) Uiso 1 1 d D
O1 O 0.11952(7) 0.60330(16) 0.23301(10) 0.0449(4) Uani 1 1 d .
C1 C 0.19113(7) 0.81959(18) 0.25615(11) 0.0248(4) Uani 1 1 d .
C2 C 0.19688(7) 0.90992(18) 0.22209(10) 0.0231(4) Uani 1 1 d .
C3 C 0.20690(8) 1.00963(19) 0.25550(11) 0.0272(4) Uani 1 1 d .
H3 H 0.2132 1.0697 0.2342 0.033 Uiso 1 1 calc R
C4 C 0.20792(9) 1.0234(2) 0.31881(12) 0.0334(5) Uani 1 1 d .
H4 H 0.2133 1.0926 0.3396 0.040 Uiso 1 1 calc R
C5 C 0.20094(9) 0.9351(2) 0.35167(12) 0.0357(5) Uani 1 1 d .
H5 H 0.2011 0.9437 0.3948 0.043 Uiso 1 1 calc R
C6 C 0.19373(8) 0.8348(2) 0.32148(12) 0.0322(5) Uani 1 1 d .
H6 H 0.1904 0.7743 0.3454 0.039 Uiso 1 1 calc R
C7 C 0.18314(8) 0.70564(18) 0.22814(12) 0.0288(5) Uani 1 1 d .
H7A H 0.2052 0.6563 0.2654 0.035 Uiso 1 1 calc R
H7B H 0.1913 0.7018 0.1899 0.035 Uiso 1 1 calc R
C8 C 0.13071(9) 0.6689(2) 0.20135(12) 0.0321(5) Uani 1 1 d .
C9 C 0.04717(9) 0.6889(3) 0.10959(15) 0.0558(9) Uani 1 1 d .
H9A H 0.0430 0.6106 0.1087 0.084 Uiso 1 1 calc R
H9B H 0.0309 0.7168 0.0620 0.084 Uiso 1 1 calc R
H9C H 0.0329 0.7220 0.1361 0.084 Uiso 1 1 calc R
C10 C 0.19172(7) 0.90783(17) 0.15072(10) 0.0217(4) Uani 1 1 d .
C12 C 0.33889(7) 0.89095(17) 0.18461(10) 0.0211(4) Uani 1 1 d .
C13 C 0.38247(7) 0.83774(17) 0.22649(10) 0.0227(4) Uani 1 1 d .
H13 H 0.4088 0.8451 0.2170 0.027 Uiso 1 1 calc R
C14 C 0.38792(7) 0.77439(17) 0.28166(10) 0.0225(4) Uani 1 1 d .
C15 C 0.34770(7) 0.76797(18) 0.29276(11) 0.0250(4) Uani 1 1 d .
H15 H 0.3496 0.7263 0.3303 0.030 Uiso 1 1 calc R
C16 C 0.30537(7) 0.82171(17) 0.24968(11) 0.0237(4) Uani 1 1 d .
H16 H 0.2786 0.8158 0.2585 0.028 Uiso 1 1 calc R
C17 C 0.43488(8) 0.71493(19) 0.32920(11) 0.0275(4) Uani 1 1 d .
C18 C 0.45371(8) 0.7555(2) 0.40377(11) 0.0363(5) Uani 1 1 d .
H18A H 0.4588 0.8334 0.4053 0.054 Uiso 1 1 calc R
H18B H 0.4845 0.7197 0.4345 0.054 Uiso 1 1 calc R
H18C H 0.4298 0.7391 0.4192 0.054 Uiso 1 1 calc R
C19 C 0.42395(9) 0.5938(2) 0.32578(13) 0.0362(5) Uani 1 1 d .
H19A H 0.4005 0.5808 0.3424 0.054 Uiso 1 1 calc R
H19B H 0.4540 0.5545 0.3551 0.054 Uiso 1 1 calc R
H19C H 0.4104 0.5689 0.2776 0.054 Uiso 1 1 calc R
C20 C 0.47400(8) 0.7338(2) 0.30767(13) 0.0380(6) Uani 1 1 d .
H20A H 0.4630 0.7045 0.2610 0.057 Uiso 1 1 calc R
H20B H 0.5041 0.6977 0.3407 0.057 Uiso 1 1 calc R
H20C H 0.4800 0.8112 0.3076 0.057 Uiso 1 1 calc R
C22 C 0.33275(7) 0.96069(16) 0.12635(10) 0.0219(4) Uani 1 1 d .
C23 C 0.36438(8) 0.95757(18) 0.09880(12) 0.0272(4) Uani 1 1 d .
H23 H 0.3913 0.9098 0.1181 0.033 Uiso 1 1 calc R
C24 C 0.35717(8) 1.02354(19) 0.04332(12) 0.0294(5) Uani 1 1 d .
C25 C 0.31717(8) 1.09257(19) 0.01882(12) 0.0316(5) Uani 1 1 d .
H25 H 0.3108 1.1408 -0.0182 0.038 Uiso 1 1 calc R
C26 C 0.28685(8) 1.09108(18) 0.04802(12) 0.0273(4) Uani 1 1 d .
H26 H 0.2597 1.1383 0.0299 0.033 Uiso 1 1 calc R
C27 C 0.39138(9) 1.0236(2) 0.01192(15) 0.0413(6) Uani 1 1 d .
C28 C 0.36207(11) 1.0235(3) -0.06733(16) 0.0537(8) Uani 1 1 d .
H28A H 0.3406 0.9606 -0.0828 0.081 Uiso 1 1 calc R
H28B H 0.3843 1.0206 -0.0870 0.081 Uiso 1 1 calc R
H28C H 0.3425 1.0893 -0.0831 0.081 Uiso 1 1 calc R
C29 C 0.42569(12) 0.9259(3) 0.03586(18) 0.0595(9) Uani 1 1 d .
H29A H 0.4473 0.9303 0.0861 0.089 Uiso 1 1 calc R
H29B H 0.4451 0.9255 0.0117 0.089 Uiso 1 1 calc R
H29C H 0.4065 0.8595 0.0251 0.089 Uiso 1 1 calc R
C30 C 0.42181(10) 1.1269(3) 0.03680(18) 0.0569(9) Uani 1 1 d .
H30A H 0.4002 1.1896 0.0221 0.085 Uiso 1 1 calc R
H30B H 0.4437 1.1310 0.0166 0.085 Uiso 1 1 calc R
H30C H 0.4410 1.1261 0.0876 0.085 Uiso 1 1 calc R
C31 C 0.14399(8) 0.85817(17) 0.03185(11) 0.0244(4) Uani 1 1 d .
C32 C 0.17228(8) 0.80400(18) 0.00754(11) 0.0273(4) Uani 1 1 d .
C33 C 0.15902(9) 0.8145(2) -0.06283(12) 0.0329(5) Uani 1 1 d .
H33 H 0.1782 0.7802 -0.0800 0.039 Uiso 1 1 calc R
C34 C 0.11916(10) 0.8729(2) -0.10763(12) 0.0370(6) Uani 1 1 d .
H34 H 0.1116 0.8810 -0.1548 0.044 Uiso 1 1 calc R
C35 C 0.09000(9) 0.9203(2) -0.08366(12) 0.0345(5) Uani 1 1 d .
H35 H 0.0618 0.9589 -0.1152 0.041 Uiso 1 1 calc R
C36 C 0.10131(8) 0.91228(19) -0.01419(11) 0.0288(5) Uani 1 1 d .
C37 C 0.06904(8) 0.9632(2) 0.01062(13) 0.0368(5) Uani 1 1 d .
H37A H 0.0852 1.0266 0.0389 0.055 Uiso 1 1 calc R
H37B H 0.0624 0.9113 0.0387 0.055 Uiso 1 1 calc R
H37C H 0.0384 0.9850 -0.0295 0.055 Uiso 1 1 calc R
C38 C 0.21466(8) 0.7342(2) 0.05387(12) 0.0320(5) Uani 1 1 d .
H38A H 0.2157 0.6711 0.0278 0.048 Uiso 1 1 calc R
H38B H 0.2111 0.7108 0.0939 0.048 Uiso 1 1 calc R
H38C H 0.2449 0.7753 0.0701 0.048 Uiso 1 1 calc R

loop_
_atom_site_aniso_label
_atom_site_aniso_U_11
_atom_site_aniso_U_22
_atom_site_aniso_U_33
_atom_site_aniso_U_23
_atom_site_aniso_U_13
_atom_site_aniso_U_12
Pd1 0.01601(8) 0.02193(8) 0.01830(8) 0.00119(5) 0.00807(6) 0.00175(5)
I1 0.02648(8) 0.02679(8) 0.03098(8) 0.00489(5) 0.01508(7) 0.00682(5)
N1 0.0165(8) 0.0226(8) 0.0197(8) -0.0004(6) 0.0081(7) -0.0004(6)
N2 0.0199(8) 0.0228(9) 0.0229(8) 0.0003(7) 0.0100(7) -0.0014(6)
N3 0.0182(8) 0.0329(10) 0.0211(8) -0.0008(7) 0.0097(7) -0.0006(7)
N4 0.0247(10) 0.0625(15) 0.0320(11) 0.0102(10) 0.0120(9) -0.0104(10)
O1 0.0387(10) 0.0442(10) 0.0511(11) 0.0141(9) 0.0211(9) -0.0055(8)
C1 0.0142(9) 0.0333(11) 0.0231(10) 0.0038(8) 0.0059(8) 0.0043(8)
C2 0.0135(9) 0.0324(11) 0.0216(10) -0.0004(8) 0.0071(8) 0.0036(8)
C3 0.0216(10) 0.0343(12) 0.0246(11) -0.0005(9) 0.0102(9) -0.0006(8)
C4 0.0319(12) 0.0401(13) 0.0252(11) -0.0062(9) 0.0112(10) -0.0002(10)
C5 0.0322(12) 0.0544(16) 0.0188(10) -0.0004(10) 0.0109(9) 0.0019(11)
C6 0.0278(11) 0.0426(13) 0.0231(11) 0.0092(10) 0.0097(9) 0.0047(10)
C7 0.0235(10) 0.0307(11) 0.0308(11) 0.0057(9) 0.0121(9) 0.0039(9)
C8 0.0305(12) 0.0360(12) 0.0314(12) -0.0012(10) 0.0161(10) -0.0032(10)
C9 0.0260(13) 0.096(3) 0.0398(15) 0.0119(15) 0.0112(12) -0.0172(14)
C10 0.0168(9) 0.0243(10) 0.0241(10) 0.0043(8) 0.0099(8) 0.0041(8)
C12 0.0210(10) 0.0241(10) 0.0194(9) -0.0012(8) 0.0108(8) -0.0006(8)
C13 0.0175(9) 0.0301(11) 0.0213(10) -0.0002(8) 0.0099(8) 0.0005(8)
C14 0.0183(9) 0.0279(11) 0.0194(9) -0.0010(8) 0.0075(8) 0.0019(8)
C15 0.0228(10) 0.0321(11) 0.0215(10) 0.0040(8) 0.0118(8) 0.0031(8)
C16 0.0194(9) 0.0308(11) 0.0229(10) 0.0019(8) 0.0117(8) 0.0019(8)
C17 0.0207(10) 0.0393(12) 0.0208(10) 0.0050(9) 0.0086(8) 0.0083(9)
C18 0.0258(11) 0.0549(15) 0.0202(10) 0.0002(10) 0.0047(9) 0.0065(11)
C19 0.0328(12) 0.0406(13) 0.0300(12) 0.0084(10) 0.0110(10) 0.0129(10)
C20 0.0222(11) 0.0606(17) 0.0311(12) 0.0115(11) 0.0128(10) 0.0139(11)
C22 0.0180(9) 0.0241(10) 0.0219(10) 0.0005(8) 0.0082(8) -0.0021(7)
C23 0.0213(10) 0.0315(11) 0.0295(11) 0.0073(9) 0.0127(9) 0.0017(8)
C24 0.0225(11) 0.0339(12) 0.0333(12) 0.0078(9) 0.0146(10) -0.0023(9)
C25 0.0286(11) 0.0334(12) 0.0351(12) 0.0119(10) 0.0171(10) 0.0007(9)
C26 0.0246(10) 0.0261(11) 0.0308(11) 0.0053(9) 0.0129(9) 0.0004(8)
C27 0.0298(12) 0.0560(17) 0.0481(15) 0.0254(13) 0.0265(12) 0.0093(11)
C28 0.0486(17) 0.081(2) 0.0474(16) 0.0184(15) 0.0360(15) 0.0127(15)
C29 0.0547(18) 0.076(2) 0.074(2) 0.0394(18) 0.0520(18) 0.0298(16)
C30 0.0293(14) 0.076(2) 0.065(2) 0.0332(17) 0.0225(14) -0.0037(13)
C31 0.0200(10) 0.0323(11) 0.0204(10) -0.0029(8) 0.0093(8) -0.0062(8)
C32 0.0244(10) 0.0334(12) 0.0263(11) -0.0048(9) 0.0139(9) -0.0071(9)
C33 0.0353(12) 0.0392(13) 0.0304(12) -0.0099(10) 0.0209(10) -0.0082(10)
C34 0.0418(14) 0.0466(15) 0.0202(11) -0.0037(10) 0.0128(10) -0.0094(11)
C35 0.0288(12) 0.0432(14) 0.0226(11) -0.0019(10) 0.0051(9) -0.0040(10)
C36 0.0209(10) 0.0375(12) 0.0237(10) -0.0024(9) 0.0072(9) -0.0036(9)
C37 0.0215(11) 0.0515(15) 0.0313(12) -0.0003(11) 0.0079(10) 0.0036(10)
C38 0.0317(12) 0.0373(13) 0.0331(12) -0.0029(10) 0.0204(10) 0.0016(10)

loop_
_atom_type_symbol
_atom_type_description
_atom_type_scat_dispersion_real
_atom_type_scat_dispersion_imag
_atom_type_scat_source
C C 0.0033 0.0016 'International Tables Vol C Tables 4.2.6.8 and 6.1.1.4'
H H 0.0000 0.0000 'International Tables Vol C Tables 4.2.6.8 and 6.1.1.4'
N N 0.0061 0.0033 'International Tables Vol C Tables 4.2.6.8 and 6.1.1.4'
O O 0.0106 0.0060 'International Tables Vol C Tables 4.2.6.8 and 6.1.1.4'
Pd Pd -0.9988 1.0072 'International Tables Vol C Tables 4.2.6.8 and 6.1.1.4'
I I -0.4742 1.8119 'International Tables Vol C Tables 4.2.6.8 and 6.1.1.4'

loop_
_geom_angle_atom_site_label_1
_geom_angle_atom_site_label_2
_geom_angle_atom_site_label_3
_geom_angle
C10 Pd1 N1 97.37(7)
C10 Pd1 N2 166.57(7)
N1 Pd1 N2 78.10(6)
C10 Pd1 I1 90.25(6)
N1 Pd1 I1 167.64(5)
N2 Pd1 I1 96.52(5)
C16 N1 C12 117.55(17)
C16 N1 Pd1 127.06(13)
C12 N1 Pd1 114.93(13)
C26 N2 C22 117.65(18)
C26 N2 Pd1 127.20(14)
C22 N2 Pd1 113.03(13)
C10 N3 C31 122.77(17)
C8 N4 C9 122.1(2)
C2 C1 C6 118.3(2)
C2 C1 C7 124.64(19)
C6 C1 C7 117.1(2)
C3 C2 C1 118.90(19)
C3 C2 C10 116.67(19)
C1 C2 C10 124.41(19)
C4 C3 C2 121.8(2)
C3 C4 C5 119.4(2)
C6 C5 C4 119.7(2)
C5 C6 C1 121.8(2)
C1 C7 C8 111.94(18)
O1 C8 N4 123.1(2)
O1 C8 C7 121.9(2)
N4 C8 C7 114.9(2)
N3 C10 C2 117.88(18)
N3 C10 Pd1 122.49(15)
C2 C10 Pd1 119.61(14)
N1 C12 C13 121.69(18)
N1 C12 C22 116.48(18)
C13 C12 C22 121.83(18)
C14 C13 C12 121.09(18)
C13 C14 C15 116.22(18)
C13 C14 C17 123.13(18)
C15 C14 C17 120.65(19)
C16 C15 C14 120.45(19)
N1 C16 C15 122.98(18)
C14 C17 C20 111.68(18)
C14 C17 C18 108.76(18)
C20 C17 C18 108.9(2)
C14 C17 C19 108.71(18)
C20 C17 C19 109.1(2)
C18 C17 C19 109.66(19)
N2 C22 C23 122.07(19)
N2 C22 C12 115.51(17)
C23 C22 C12 122.41(19)
C22 C23 C24 120.9(2)
C23 C24 C25 115.9(2)
C23 C24 C27 122.6(2)
C25 C24 C27 121.4(2)
C26 C25 C24 120.4(2)
N2 C26 C25 123.1(2)
C28 C27 C24 110.1(2)
C28 C27 C30 109.7(2)
C24 C27 C30 107.0(2)
C28 C27 C29 109.2(3)
C24 C27 C29 111.9(2)
C30 C27 C29 109.0(2)
C36 C31 C32 121.0(2)
C36 C31 N3 116.78(18)
C32 C31 N3 122.17(19)
C33 C32 C31 117.8(2)
C33 C32 C38 119.9(2)
C31 C32 C38 122.31(19)
C34 C33 C32 121.8(2)
C33 C34 C35 119.6(2)
C34 C35 C36 121.1(2)
C35 C36 C31 118.4(2)
C35 C36 C37 120.3(2)
C31 C36 C37 121.2(2)

loop_
_geom_bond_atom_site_label_1
_geom_bond_atom_site_label_2
_geom_bond_distance
Pd1 C10 1.995(2)
Pd1 N1 2.0928(17)
Pd1 N2 2.1557(17)
Pd1 I1 2.5753(2)
N1 C16 1.346(3)
N1 C12 1.352(2)
N2 C26 1.340(3)
N2 C22 1.344(3)
N3 C10 1.285(3)
N3 C31 1.427(3)
N4 C8 1.330(3)
N4 C9 1.449(3)
O1 C8 1.226(3)
C1 C2 1.407(3)
C1 C6 1.408(3)
C1 C7 1.515(3)
C2 C3 1.396(3)
C2 C10 1.495(3)
C3 C4 1.384(3)
C4 C5 1.386(4)
C5 C6 1.378(4)
C7 C8 1.527(3)
C12 C13 1.395(3)
C12 C22 1.478(3)
C13 C14 1.384(3)
C14 C15 1.397(3)
C14 C17 1.526(3)
C15 C16 1.378(3)
C17 C20 1.530(3)
C17 C18 1.533(3)
C17 C19 1.537(4)
C22 C23 1.388(3)
C23 C24 1.393(3)
C24 C25 1.397(3)
C24 C27 1.528(3)
C25 C26 1.378(3)
C27 C28 1.527(4)
C27 C30 1.535(4)
C27 C29 1.539(4)
C31 C36 1.402(3)
C31 C32 1.407(3)
C32 C33 1.399(3)
C32 C38 1.502(3)
C33 C34 1.370(4)
C34 C35 1.386(4)
C35 C36 1.393(3)
C36 C37 1.500(3)

loop_
_geom_hbond_atom_site_label_D
_geom_hbond_atom_site_label_H
_geom_hbond_atom_site_label_A
_geom_hbond_distance_DH
_geom_hbond_distance_HA
_geom_hbond_distance_DA
_geom_hbond_angle_DHA
_geom_hbond_site_symmetry_A
N4 H04 N3 0.821(17) 2.126(19) 2.914(3) 161(3) .
C15 H15 I1 0.95 2.99 3.883(2) 158.0 4_545

loop_
_platon_squeeze_void_nr
_platon_squeeze_void_average_x
_platon_squeeze_void_average_y
_platon_squeeze_void_average_z
_platon_squeeze_void_volume
_platon_squeeze_void_count_electrons
_platon_squeeze_void_content
1 0.000 -0.233 0.250 254 60 ' '
2 0.000 0.232 0.750 254 60 ' '
3 0.500 0.267 0.250 254 60 ' '
4 0.500 -0.268 0.750 254 60 ' '
